data_7126692
loop_
_publ_author_name
'Li, Deng-Yuan'
'Chen, Jia-Yan'
'Feng, Da-Fu'
'Chen, Shuang'
'Xu, Xian-Kuan'
'Dang, Li'
'Liu, Pei-Nian'

_publ_section_title
;
 Construction of multiple bonds via a domino reaction of
 trifluoroacetimidoyl nitriles with in situ generated bis-nucleophiles.
;
_journal_issue 59
_journal_name_full 'Chemical communications (Cambridge, England)'
_journal_page_first 8222
_journal_page_last 8225
_journal_paper_doi 10.1039/d0cc02398a
_journal_volume 56
_journal_year 2020
_chemical_formula_moiety 'C18 H13 Br F3 N3'
_chemical_formula_sum 'C18 H13 Br F3 N3'
_chemical_formula_weight 408.21
_space_group_crystal_system monoclinic
_space_group_IT_number 14
_space_group_name_Hall '-P 2yn'
_space_group_name_H-M_alt 'P 1 21/n 1'
_atom_sites_solution_hydrogens geom
_atom_sites_solution_primary dual
_audit_creation_date 2019-05-27
_audit_creation_method
;
Olex2 1.2
(compiled 2018.05.29 svn.r3508 for OlexSys, GUI svn.r5506)
;
_audit_update_record
;
2019-09-29 deposited with the CCDC.	2020-06-12 downloaded from the CCDC.
;
_cell_angle_alpha 90
_cell_angle_beta 113.6610(10)
_cell_angle_gamma 90
_cell_formula_units_Z 16
_cell_length_a 23.6780(5)
_cell_length_b 11.5222(2)
_cell_length_c 26.8116(6)
_cell_measurement_reflns_used 9827
_cell_measurement_temperature 170(2)
_cell_measurement_theta_max 53.892
_cell_measurement_theta_min 2.797
_cell_volume 6699.9(2)
_computing_cell_refinement 'SAINT v8.37A (Bruker, 2015)'
_computing_data_reduction 'SAINT v8.37A (Bruker, 2015)'
_computing_molecular_graphics 'Olex2 (Dolomanov et al., 2009)'
_computing_publication_material 'Olex2 (Dolomanov et al., 2009)'
_computing_structure_refinement 'ShelXL (Sheldrick, 2015)'
_computing_structure_solution 'ShelXT (Sheldrick, 2015)'
_diffrn_ambient_temperature 170.15
_diffrn_measured_fraction_theta_full 0.997
_diffrn_measured_fraction_theta_max 0.995
_diffrn_measurement_device_type 'Bruker D8 Venture'
_diffrn_measurement_method '\f and \w scans'
_diffrn_radiation_type GaK\a
_diffrn_radiation_wavelength 1.34139
_diffrn_reflns_av_R_equivalents 0.0797
_diffrn_reflns_av_unetI/netI 0.0700
_diffrn_reflns_Laue_measured_fraction_full 0.997
_diffrn_reflns_Laue_measured_fraction_max 0.995
_diffrn_reflns_limit_h_max 28
_diffrn_reflns_limit_h_min -28
_diffrn_reflns_limit_k_max 10
_diffrn_reflns_limit_k_min -14
_diffrn_reflns_limit_l_max 32
_diffrn_reflns_limit_l_min -32
_diffrn_reflns_number 69365
_diffrn_reflns_point_group_measured_fraction_full 0.997
_diffrn_reflns_point_group_measured_fraction_max 0.995
_diffrn_reflns_theta_full 53.594
_diffrn_reflns_theta_max 55.025
_diffrn_reflns_theta_min 3.131
_diffrn_standards_number 0
_exptl_absorpt_coefficient_mu 2.513
_exptl_absorpt_correction_T_max 0.7508
_exptl_absorpt_correction_T_min 0.5507
_exptl_absorpt_correction_type multi-scan
_exptl_absorpt_process_details
'SADABS-2016/2 (Bruker,2016/2) was used for absorption correction. wR2(int) was 0.1421 before and 0.0695 after correction. The Ratio of minimum to maximum transmission is 0.7335. The \l/2 correction factor is Not present.'
_exptl_crystal_colour colourless
_exptl_crystal_colour_primary colourless
_exptl_crystal_density_diffrn 1.619
_exptl_crystal_description block
_exptl_crystal_F_000 3264
_exptl_crystal_size_max 0.08
_exptl_crystal_size_mid 0.05
_exptl_crystal_size_min 0.03
_refine_diff_density_max 0.966
_refine_diff_density_min -0.750
_refine_diff_density_rms 0.085
_refine_ls_extinction_method none
_refine_ls_goodness_of_fit_ref 1.010
_refine_ls_hydrogen_treatment constr
_refine_ls_matrix_type full
_refine_ls_number_parameters 905
_refine_ls_number_reflns 12722
_refine_ls_number_restraints 6
_refine_ls_restrained_S_all 1.022
_refine_ls_R_factor_all 0.1058
_refine_ls_R_factor_gt 0.0566
_refine_ls_shift/su_max 0.011
_refine_ls_shift/su_mean 0.000
_refine_ls_structure_factor_coef Fsqd
_refine_ls_weighting_details 'w=1/[\s^2^(Fo^2^)+(0.0337P)^2^+16.7215P] where P=(Fo^2^+2Fc^2^)/3'
_refine_ls_weighting_scheme calc
_refine_ls_wR_factor_gt 0.1043
_refine_ls_wR_factor_ref 0.1248
_reflns_Friedel_coverage 0.000
_reflns_number_gt 8153
_reflns_number_total 12722
_reflns_threshold_expression 'I > 2\s(I)'
_cod_data_source_file d0cc02398a2.cif
_cod_data_source_block mjl18420_0m_pl
_cod_depositor_comments 'Adding full bibliography for 7126692.cif.'
_cod_database_code 7126692
_shelx_shelxl_version_number 2017/1
_shelx_space_group_comment
;
The symmetry employed for this shelxl refinement is uniquely defined
by the following loop, which should always be used as a source of
symmetry information in preference to the above space-group names.
They are only intended as comments.
;
_shelx_estimated_absorpt_t_max 0.928
_shelx_estimated_absorpt_t_min 0.824
_olex2_refinement_description
;
1. Fixed Uiso
 At 1.2 times of:
  All C(H) groups, All N(H) groups
 At 1.5 times of:
  All C(H,H,H) groups
2. Uiso/Uaniso restraints and constraints
Uanis(F12) \\sim Ueq: with sigma of 0.005 and sigma for terminal atoms of 0.01
3.a Aromatic/amide H refined with riding coordinates:
 N1(H1), C2(H2), C3(H3), C5(H5), C6(H6), C8(H8), C9(H9), C14(H14), C17(H17),
 C18(H18), N4(H4), C20(H20), C21(H21), C23(H23), C24(H24), C26(H26), C27(H27),
 C32(H32), C35(H35), C36(H36), N7(H7), C38(H38), C39(H39), C41(H41), C42(H42),
 C44(H44), C45(H45), C50(H50), C53(H53), C54(H54), N10(H10), C56(H56), C57(H57),
  C59(H59), C60(H60), C62(H62), C63(H63), C68(H68), C71(H71), C72(H72)
3.b Idealised Me refined as rotating group:
 C15(H15A,H15B,H15C), C33(H33A,H33B,H33C), C51(H51A,H51B,H51C), C69(H69A,H69B,
 H69C)
;
_olex2_submission_special_instructions 'No special instructions were received'

loop_
_space_group_symop_operation_xyz
'x, y, z'
'-x+1/2, y+1/2, -z+1/2'
'-x, -y, -z'
'x-1/2, -y-1/2, z-1/2'

loop_
_atom_site_label
_atom_site_type_symbol
_atom_site_fract_x
_atom_site_fract_y
_atom_site_fract_z
_atom_site_U_iso_or_equiv
_atom_site_adp_type
_atom_site_occupancy
_atom_site_site_symmetry_order
_atom_site_calc_flag
_atom_site_refinement_flags_posn
_atom_site_refinement_flags_adp
_atom_site_refinement_flags_occupancy
_atom_site_disorder_assembly
_atom_site_disorder_group
Br1 Br 0.75816(2) 0.42934(5) 0.24699(2) 0.04201(15) Uani 1 1 d . . . . .
F1 F 0.5106(2) 1.2519(5) 0.45124(14) 0.128(2) Uani 1 1 d . . . . .
F2 F 0.57047(19) 1.1574(5) 0.42694(15) 0.141(2) Uani 1 1 d . . . . .
F3 F 0.4945(3) 1.0801(5) 0.43023(18) 0.161(3) Uani 1 1 d . . . . .
N1 N 0.45593(17) 1.0969(3) 0.23157(15) 0.0356(9) Uani 1 1 d . . . . .
H1 H 0.430453 1.113856 0.198049 0.043 Uiso 1 1 calc R . . . .
N2 N 0.48590(16) 1.1407(3) 0.32331(16) 0.0363(10) Uani 1 1 d . . . . .
N3 N 0.43609(17) 1.2938(3) 0.35101(16) 0.0362(10) Uani 1 1 d . . . . .
C1 C 0.70196(19) 0.5485(4) 0.24481(19) 0.0311(11) Uani 1 1 d . . . . .
C2 C 0.6593(2) 0.5869(4) 0.19541(19) 0.0359(12) Uani 1 1 d . . . . .
H2 H 0.657415 0.552803 0.162508 0.043 Uiso 1 1 calc R . . . .
C3 C 0.6194(2) 0.6755(4) 0.19404(19) 0.0335(11) Uani 1 1 d . . . . .
H3 H 0.590256 0.702381 0.159907 0.040 Uiso 1 1 calc R . . . .
C4 C 0.62105(19) 0.7263(4) 0.24191(18) 0.0292(10) Uani 1 1 d . . . . .
C5 C 0.6644(2) 0.6850(4) 0.29109(19) 0.0345(11) Uani 1 1 d . . . . .
H5 H 0.666262 0.717639 0.324245 0.041 Uiso 1 1 calc R . . . .
C6 C 0.7048(2) 0.5973(4) 0.29259(19) 0.0352(11) Uani 1 1 d . . . . .
H6 H 0.734421 0.570718 0.326538 0.042 Uiso 1 1 calc R . . . .
C7 C 0.57847(19) 0.8226(4) 0.24001(18) 0.0288(10) Uani 1 1 d . . . . .
C8 C 0.59577(19) 0.9100(4) 0.27885(18) 0.0312(11) Uani 1 1 d . . . . .
H8 H 0.636064 0.908593 0.307009 0.037 Uiso 1 1 calc R . . . .
C9 C 0.5563(2) 0.9990(4) 0.27791(19) 0.0358(11) Uani 1 1 d . . . . .
H9 H 0.569581 1.056962 0.305418 0.043 Uiso 1 1 calc R . . . .
C10 C 0.49731(19) 1.0042(4) 0.23685(18) 0.0290(10) Uani 1 1 d . . . . .
C11 C 0.4503(2) 1.1631(4) 0.2711(2) 0.0337(11) Uani 1 1 d . . . . .
C12 C 0.4753(2) 1.2071(5) 0.3587(2) 0.0400(12) Uani 1 1 d . . . . .
C13 C 0.4015(2) 1.3183(4) 0.2976(2) 0.0345(11) Uani 1 1 d . . . . .
C14 C 0.4074(2) 1.2550(4) 0.2566(2) 0.0350(11) Uani 1 1 d . . . . .
H14 H 0.383170 1.272517 0.219498 0.042 Uiso 1 1 calc R . . . .
C15 C 0.3582(2) 1.4193(4) 0.2873(2) 0.0456(13) Uani 1 1 d . . . . .
H15A H 0.331044 1.406981 0.306370 0.068 Uiso 1 1 calc GR . . . .
H15B H 0.333278 1.426071 0.248067 0.068 Uiso 1 1 calc GR . . . .
H15C H 0.381969 1.490726 0.300530 0.068 Uiso 1 1 calc GR . . . .
C16 C 0.5127(3) 1.1770(7) 0.4169(2) 0.0660(19) Uani 1 1 d . . . . .
C17 C 0.4795(2) 0.9184(4) 0.19783(19) 0.0346(11) Uani 1 1 d . . . . .
H17 H 0.439289 0.920670 0.169528 0.042 Uiso 1 1 calc R . . . .
C18 C 0.5188(2) 0.8293(4) 0.19906(18) 0.0326(11) Uani 1 1 d . . . . .
H18 H 0.505130 0.771301 0.171605 0.039 Uiso 1 1 calc R . . . .
Br2 Br 0.25720(2) 0.68611(5) 0.26028(3) 0.05021(17) Uani 1 1 d . . . . .
F4 F -0.18577(18) -0.1438(4) 0.04950(13) 0.0933(14) Uani 1 1 d . . . . .
F5 F -0.10409(18) -0.0513(5) 0.06759(14) 0.1181(19) Uani 1 1 d . . . . .
F6 F -0.1777(3) 0.0271(4) 0.07792(16) 0.132(2) Uani 1 1 d . . . . .
N4 N -0.00842(16) -0.0242(3) 0.26520(15) 0.0362(10) Uani 1 1 d . . . . .
H4 H 0.003141 -0.047873 0.299076 0.043 Uiso 1 1 calc R . . . .
N5 N -0.07536(16) -0.0538(3) 0.17578(15) 0.0341(9) Uani 1 1 d . . . . .
N6 N -0.15708(16) -0.1928(3) 0.15315(16) 0.0361(9) Uani 1 1 d . . . . .
C19 C 0.20816(19) 0.5544(4) 0.2581(2) 0.0340(11) Uani 1 1 d . . . . .
C20 C 0.21237(19) 0.5052(4) 0.3064(2) 0.0342(11) Uani 1 1 d . . . . .
H20 H 0.238499 0.538008 0.340398 0.041 Uiso 1 1 calc R . . . .
C21 C 0.17763(19) 0.4071(4) 0.30431(18) 0.0306(11) Uani 1 1 d . . . . .
H21 H 0.180457 0.372088 0.337312 0.037 Uiso 1 1 calc R . . . .
C22 C 0.13843(18) 0.3584(4) 0.25452(18) 0.0271(10) Uani 1 1 d . . . . .
C23 C 0.1351(2) 0.4117(4) 0.20697(19) 0.0353(11) Uani 1 1 d . . . . .
H23 H 0.108390 0.380627 0.172789 0.042 Uiso 1 1 calc R . . . .
C24 C 0.1698(2) 0.5094(4) 0.2084(2) 0.0358(11) Uani 1 1 d . . . . .
H24 H 0.167273 0.544841 0.175523 0.043 Uiso 1 1 calc R . . . .
C25 C 0.10140(18) 0.2544(4) 0.25394(17) 0.0261(10) Uani 1 1 d . . . . .
C26 C 0.12261(19) 0.1726(4) 0.29527(18) 0.0316(11) Uani 1 1 d . . . . .
H26 H 0.162978 0.180711 0.322895 0.038 Uiso 1 1 calc R . . . .
C27 C 0.08681(19) 0.0799(4) 0.29749(17) 0.0310(11) Uani 1 1 d . . . . .
H27 H 0.102630 0.025316 0.326365 0.037 Uiso 1 1 calc R . . . .
C28 C 0.02735(18) 0.0662(4) 0.25730(17) 0.0265(10) Uani 1 1 d . . . . .
C29 C -0.05802(19) -0.0801(4) 0.22822(19) 0.0315(11) Uani 1 1 d . . . . .
C30 C -0.1243(2) -0.1113(4) 0.14235(19) 0.0369(12) Uani 1 1 d . . . . .
C31 C -0.1385(2) -0.2196(4) 0.2065(2) 0.0330(11) Uani 1 1 d . . . . .
C32 C -0.0892(2) -0.1645(4) 0.24522(19) 0.0338(11) Uani 1 1 d . . . . .
H32 H -0.076331 -0.182862 0.282714 0.041 Uiso 1 1 calc R . . . .
C33 C -0.1747(2) -0.3107(4) 0.2209(2) 0.0409(12) Uani 1 1 d . . . . .
H33A H -0.218097 -0.287343 0.207290 0.061 Uiso 1 1 calc GR . . . .
H33B H -0.158273 -0.319646 0.260559 0.061 Uiso 1 1 calc GR . . . .
H33C H -0.171381 -0.384715 0.204258 0.061 Uiso 1 1 calc GR . . . .
C34 C -0.1474(3) -0.0734(6) 0.0839(2) 0.0572(16) Uani 1 1 d . . . . .
C35 C 0.0061(2) 0.1444(4) 0.21465(18) 0.0329(11) Uani 1 1 d . . . . .
H35 H -0.033688 0.134408 0.186305 0.039 Uiso 1 1 calc R . . . .
C36 C 0.0425(2) 0.2372(4) 0.21310(18) 0.0334(11) Uani 1 1 d . . . . .
H36 H 0.027150 0.290374 0.183615 0.040 Uiso 1 1 calc R . . . .
Br3 Br 0.35152(3) 1.15108(5) 0.08127(3) 0.05526(18) Uani 1 1 d . . . . .
F7 F 0.59927(12) 0.3278(2) 0.04904(13) 0.0539(8) Uani 1 1 d . . . . .
F8 F 0.66250(14) 0.1898(3) 0.06736(17) 0.0765(11) Uani 1 1 d . . . . .
F9 F 0.65588(17) 0.2907(4) 0.13092(13) 0.0920(14) Uani 1 1 d . . . . .
N7 N 0.72507(16) 0.6803(3) 0.08161(16) 0.0365(10) Uani 1 1 d . . . . .
H7 H 0.757026 0.723365 0.084819 0.044 Uiso 1 1 calc R . . . .
N8 N 0.69035(15) 0.4902(3) 0.08037(14) 0.0282(9) Uani 1 1 d . . . . .
N9 N 0.75465(16) 0.3303(3) 0.07941(15) 0.0324(9) Uani 1 1 d . . . . .
C37 C 0.4205(2) 1.0784(4) 0.0746(2) 0.0371(12) Uani 1 1 d . . . . .
C38 C 0.4104(2) 0.9919(4) 0.0371(2) 0.0382(12) Uani 1 1 d . . . . .
H38 H 0.369696 0.974067 0.012174 0.046 Uiso 1 1 calc R . . . .
C39 C 0.4600(2) 0.9305(4) 0.03589(18) 0.0328(11) Uani 1 1 d . . . . .
H39 H 0.452828 0.870586 0.009724 0.039 Uiso 1 1 calc R . . . .
C40 C 0.5200(2) 0.9545(4) 0.07202(18) 0.0289(10) Uani 1 1 d . . . . .
C41 C 0.5288(2) 1.0472(4) 0.1076(2) 0.0414(12) Uani 1 1 d . . . . .
H41 H 0.569456 1.068056 0.131599 0.050 Uiso 1 1 calc R . . . .
C42 C 0.4792(2) 1.1098(4) 0.1086(2) 0.0442(13) Uani 1 1 d . . . . .
H42 H 0.485869 1.173732 0.132722 0.053 Uiso 1 1 calc R . . . .
C43 C 0.5726(2) 0.8827(4) 0.07294(18) 0.0290(10) Uani 1 1 d . . . . .
C44 C 0.56371(19) 0.7726(4) 0.04951(17) 0.0294(10) Uani 1 1 d . . . . .
H44 H 0.522804 0.744427 0.031259 0.035 Uiso 1 1 calc R . . . .
C45 C 0.61222(19) 0.7029(4) 0.05185(18) 0.0309(11) Uani 1 1 d . . . . .
H45 H 0.604380 0.628366 0.035337 0.037 Uiso 1 1 calc R . . . .
C46 C 0.6727(2) 0.7422(4) 0.07849(18) 0.0300(10) Uani 1 1 d . . . . .
C47 C 0.73399(19) 0.5639(4) 0.08043(17) 0.0282(10) Uani 1 1 d . . . . .
C48 C 0.70473(19) 0.3793(4) 0.07995(17) 0.0287(10) Uani 1 1 d . . . . .
C49 C 0.79835(19) 0.4061(4) 0.07882(18) 0.0330(11) Uani 1 1 d . . . . .
C50 C 0.78979(19) 0.5232(4) 0.07963(18) 0.0347(12) Uani 1 1 d . . . . .
H50 H 0.820658 0.575931 0.079659 0.042 Uiso 1 1 calc R . . . .
C51 C 0.8550(2) 0.3548(5) 0.0762(2) 0.0433(13) Uani 1 1 d . . . . .
H51A H 0.872243 0.296534 0.104958 0.065 Uiso 1 1 calc GR . . . .
H51B H 0.885460 0.416185 0.081282 0.065 Uiso 1 1 calc GR . . . .
H51C H 0.844379 0.318121 0.040598 0.065 Uiso 1 1 calc GR . . . .
C52 C 0.6564(2) 0.2961(4) 0.0822(2) 0.0374(12) Uani 1 1 d . . . . .
C53 C 0.6819(2) 0.8525(4) 0.1013(2) 0.0385(12) Uani 1 1 d . . . . .
H53 H 0.722753 0.881537 0.118747 0.046 Uiso 1 1 calc R . . . .
C54 C 0.6334(2) 0.9207(4) 0.0992(2) 0.0382(12) Uani 1 1 d . . . . .
H54 H 0.641346 0.994994 0.116021 0.046 Uiso 1 1 calc R . . . .
Br4 Br 0.49399(2) 0.44439(5) 0.08067(2) 0.05201(17) Uani 1 1 d . . . . .
F10 F 0.1888(2) 1.3890(4) 0.1069(2) 0.1243(19) Uani 1 1 d . . . . .
F11 F 0.24088(17) 1.2583(4) 0.1008(3) 0.140(2) Uani 1 1 d . . . . .
F12 F 0.1810(2) 1.3325(5) 0.03247(17) 0.151(2) Uani 1 1 d . U . . .
N10 N 0.11795(16) 0.9126(3) 0.07482(16) 0.0351(10) Uani 1 1 d . . . . .
H10 H 0.089542 0.868561 0.078567 0.042 Uiso 1 1 calc R . . . .
N11 N 0.15105(16) 1.1044(3) 0.07529(15) 0.0313(9) Uani 1 1 d . . . . .
N12 N 0.08450(17) 1.2625(3) 0.07405(15) 0.0353(9) Uani 1 1 d . . . . .
C55 C 0.4212(2) 0.5280(4) 0.07142(18) 0.0338(11) Uani 1 1 d . . . . .
C56 C 0.4243(2) 0.6468(4) 0.07683(18) 0.0342(11) Uani 1 1 d . . . . .
H56 H 0.461767 0.686420 0.083071 0.041 Uiso 1 1 calc R . . . .
C57 C 0.3728(2) 0.7079(4) 0.07311(18) 0.0316(11) Uani 1 1 d . . . . .
H57 H 0.375230 0.789887 0.077211 0.038 Uiso 1 1 calc R . . . .
C58 C 0.31704(19) 0.6521(4) 0.06344(17) 0.0290(10) Uani 1 1 d . . . . .
C59 C 0.3149(2) 0.5324(4) 0.05630(18) 0.0323(11) Uani 1 1 d . . . . .
H59 H 0.277208 0.492447 0.048507 0.039 Uiso 1 1 calc R . . . .
C60 C 0.3668(2) 0.4702(4) 0.06033(19) 0.0365(12) Uani 1 1 d . . . . .
H60 H 0.364657 0.388403 0.055459 0.044 Uiso 1 1 calc R . . . .
C61 C 0.26348(19) 0.7189(4) 0.06330(17) 0.0276(10) Uani 1 1 d . . . . .
C62 C 0.22299(19) 0.6722(4) 0.08364(19) 0.0327(11) Uani 1 1 d . . . . .
H62 H 0.227959 0.593738 0.095469 0.039 Uiso 1 1 calc R . . . .
C63 C 0.1759(2) 0.7368(4) 0.08708(19) 0.0358(12) Uani 1 1 d . . . . .
H63 H 0.148789 0.702225 0.101017 0.043 Uiso 1 1 calc R . . . .
C64 C 0.16747(19) 0.8522(4) 0.07038(18) 0.0297(10) Uani 1 1 d . . . . .
C65 C 0.1074(2) 1.0289(4) 0.07420(18) 0.0311(11) Uani 1 1 d . . . . .
C66 C 0.1362(2) 1.2150(4) 0.07599(18) 0.0327(11) Uani 1 1 d . . . . .
C67 C 0.0403(2) 1.1849(4) 0.07117(18) 0.0349(12) Uani 1 1 d . . . . .
C68 C 0.0503(2) 1.0681(4) 0.07212(19) 0.0355(11) Uani 1 1 d . . . . .
H68 H 0.019401 1.014660 0.071393 0.043 Uiso 1 1 calc R . . . .
C69 C -0.0206(2) 1.2352(5) 0.0652(2) 0.0467(14) Uani 1 1 d . . . . .
H69A H -0.013860 1.310429 0.083769 0.070 Uiso 1 1 calc GR . . . .
H69B H -0.040943 1.182335 0.081414 0.070 Uiso 1 1 calc GR . . . .
H69C H -0.046809 1.245839 0.026464 0.070 Uiso 1 1 calc GR . . . .
C70 C 0.1853(2) 1.2997(5) 0.0782(2) 0.0438(13) Uani 1 1 d . . . . .
C71 C 0.20679(19) 0.9000(4) 0.04872(18) 0.0313(11) Uani 1 1 d . . . . .
H71 H 0.201481 0.978157 0.036446 0.038 Uiso 1 1 calc R . . . .
C72 C 0.2536(2) 0.8332(4) 0.04515(18) 0.0318(11) Uani 1 1 d . . . . .
H72 H 0.279782 0.866386 0.029853 0.038 Uiso 1 1 calc R . . . .

loop_
_atom_site_aniso_label
_atom_site_aniso_U_11
_atom_site_aniso_U_22
_atom_site_aniso_U_33
_atom_site_aniso_U_23
_atom_site_aniso_U_13
_atom_site_aniso_U_12
Br1 0.0416(3) 0.0325(3) 0.0595(4) 0.0039(3) 0.0283(3) 0.0065(2)
F1 0.141(4) 0.176(5) 0.041(2) -0.018(3) 0.010(2) 0.103(4)
F2 0.076(3) 0.265(7) 0.058(3) -0.023(3) 0.000(2) 0.092(4)
F3 0.232(7) 0.150(5) 0.065(3) 0.052(3) 0.021(4) -0.003(5)
N1 0.038(2) 0.034(2) 0.035(2) -0.0017(19) 0.0148(19) 0.0085(18)
N2 0.031(2) 0.045(3) 0.037(2) -0.003(2) 0.0171(19) 0.0093(19)
N3 0.032(2) 0.037(3) 0.043(3) -0.004(2) 0.0192(19) 0.0020(19)
C1 0.030(2) 0.025(3) 0.044(3) 0.000(2) 0.022(2) -0.001(2)
C2 0.046(3) 0.034(3) 0.037(3) -0.005(2) 0.025(2) 0.000(2)
C3 0.038(3) 0.036(3) 0.033(3) 0.002(2) 0.020(2) 0.003(2)
C4 0.031(2) 0.029(3) 0.032(3) 0.001(2) 0.017(2) -0.004(2)
C5 0.041(3) 0.034(3) 0.032(3) -0.005(2) 0.019(2) -0.002(2)
C6 0.034(3) 0.032(3) 0.038(3) 0.006(2) 0.014(2) 0.001(2)
C7 0.025(2) 0.032(3) 0.034(3) 0.001(2) 0.017(2) -0.002(2)
C8 0.023(2) 0.037(3) 0.034(3) -0.010(2) 0.012(2) -0.004(2)
C9 0.032(3) 0.041(3) 0.040(3) -0.008(2) 0.020(2) -0.004(2)
C10 0.031(2) 0.024(3) 0.035(3) -0.004(2) 0.017(2) -0.002(2)
C11 0.032(3) 0.028(3) 0.049(3) -0.005(2) 0.025(2) -0.002(2)
C12 0.033(3) 0.048(3) 0.044(3) -0.003(3) 0.021(2) 0.006(2)
C13 0.030(2) 0.035(3) 0.048(3) 0.000(2) 0.025(2) -0.003(2)
C14 0.036(3) 0.033(3) 0.041(3) 0.004(2) 0.021(2) 0.004(2)
C15 0.049(3) 0.038(3) 0.056(3) 0.004(3) 0.028(3) 0.014(3)
C16 0.063(4) 0.092(6) 0.041(4) 0.004(4) 0.020(3) 0.038(4)
C17 0.027(2) 0.042(3) 0.036(3) -0.001(2) 0.013(2) 0.002(2)
C18 0.036(3) 0.035(3) 0.030(3) -0.006(2) 0.017(2) -0.003(2)
Br2 0.0417(3) 0.0349(3) 0.0804(4) 0.0042(3) 0.0311(3) -0.0088(2)
F4 0.105(3) 0.112(3) 0.043(2) -0.011(2) 0.0082(19) -0.072(3)
F5 0.086(3) 0.217(5) 0.048(2) 0.007(3) 0.022(2) -0.080(3)
F6 0.216(6) 0.097(4) 0.054(3) 0.023(2) 0.023(3) 0.042(4)
N4 0.037(2) 0.037(2) 0.032(2) 0.0006(19) 0.0114(18) -0.0103(19)
N5 0.030(2) 0.038(2) 0.035(2) -0.0054(19) 0.0143(18) -0.0129(18)
N6 0.029(2) 0.036(2) 0.044(3) -0.002(2) 0.0151(19) -0.0079(18)
C19 0.026(2) 0.027(3) 0.052(3) 0.000(2) 0.019(2) -0.001(2)
C20 0.025(2) 0.031(3) 0.046(3) -0.004(2) 0.012(2) -0.005(2)
C21 0.028(2) 0.034(3) 0.031(3) 0.002(2) 0.013(2) -0.001(2)
C22 0.022(2) 0.027(3) 0.035(3) -0.001(2) 0.013(2) 0.0000(19)
C23 0.035(3) 0.034(3) 0.036(3) -0.002(2) 0.014(2) -0.001(2)
C24 0.043(3) 0.028(3) 0.042(3) 0.006(2) 0.024(2) 0.002(2)
C25 0.022(2) 0.028(3) 0.027(2) -0.004(2) 0.0094(19) -0.0028(19)
C26 0.022(2) 0.040(3) 0.031(3) -0.001(2) 0.009(2) -0.005(2)
C27 0.028(2) 0.037(3) 0.026(2) 0.002(2) 0.008(2) -0.001(2)
C28 0.025(2) 0.025(3) 0.027(2) -0.005(2) 0.0083(19) -0.0065(19)
C29 0.024(2) 0.028(3) 0.043(3) -0.006(2) 0.015(2) -0.005(2)
C30 0.036(3) 0.035(3) 0.041(3) -0.007(2) 0.016(2) -0.011(2)
C31 0.027(2) 0.020(3) 0.053(3) 0.003(2) 0.018(2) 0.000(2)
C32 0.031(2) 0.033(3) 0.037(3) 0.004(2) 0.013(2) -0.003(2)
C33 0.033(3) 0.031(3) 0.058(3) -0.001(3) 0.017(2) -0.005(2)
C34 0.062(4) 0.060(4) 0.041(3) -0.004(3) 0.013(3) -0.032(3)
C35 0.027(2) 0.031(3) 0.033(3) 0.000(2) 0.004(2) -0.007(2)
C36 0.036(3) 0.033(3) 0.030(3) 0.000(2) 0.012(2) -0.004(2)
Br3 0.0566(4) 0.0425(4) 0.0836(5) 0.0073(3) 0.0459(3) 0.0123(3)
F7 0.0345(16) 0.0472(19) 0.078(2) 0.0036(16) 0.0208(16) -0.0066(14)
F8 0.056(2) 0.0316(19) 0.147(3) -0.012(2) 0.046(2) -0.0057(15)
F9 0.104(3) 0.128(3) 0.046(2) -0.005(2) 0.033(2) -0.073(3)
N7 0.0231(19) 0.029(2) 0.057(3) -0.001(2) 0.0164(19) -0.0052(17)
N8 0.0232(19) 0.029(2) 0.032(2) -0.0002(18) 0.0103(16) -0.0001(17)
N9 0.027(2) 0.033(2) 0.035(2) 0.0002(18) 0.0103(17) 0.0039(17)
C37 0.043(3) 0.024(3) 0.054(3) 0.007(2) 0.031(3) 0.007(2)
C38 0.038(3) 0.034(3) 0.046(3) 0.006(3) 0.022(2) 0.002(2)
C39 0.038(3) 0.026(3) 0.035(3) 0.003(2) 0.017(2) 0.003(2)
C40 0.033(2) 0.023(3) 0.032(3) 0.005(2) 0.015(2) 0.000(2)
C41 0.038(3) 0.037(3) 0.052(3) -0.004(3) 0.021(2) -0.002(2)
C42 0.055(3) 0.031(3) 0.055(3) -0.008(3) 0.031(3) -0.004(3)
C43 0.033(2) 0.025(3) 0.030(3) 0.000(2) 0.013(2) -0.004(2)
C44 0.026(2) 0.030(3) 0.031(3) -0.003(2) 0.010(2) -0.003(2)
C45 0.029(2) 0.029(3) 0.035(3) -0.006(2) 0.013(2) -0.004(2)
C46 0.030(2) 0.027(3) 0.034(3) 0.001(2) 0.015(2) -0.003(2)
C47 0.026(2) 0.027(3) 0.029(3) 0.000(2) 0.010(2) -0.002(2)
C48 0.028(2) 0.031(3) 0.027(3) 0.000(2) 0.011(2) -0.001(2)
C49 0.026(2) 0.040(3) 0.033(3) -0.006(2) 0.011(2) 0.004(2)
C50 0.021(2) 0.045(3) 0.036(3) -0.001(2) 0.009(2) -0.007(2)
C51 0.031(3) 0.049(3) 0.051(3) -0.004(3) 0.018(2) 0.007(2)
C52 0.034(3) 0.035(3) 0.046(3) -0.003(2) 0.018(2) -0.003(2)
C53 0.025(2) 0.027(3) 0.057(3) -0.002(2) 0.008(2) -0.006(2)
C54 0.037(3) 0.022(3) 0.051(3) -0.003(2) 0.012(2) -0.005(2)
Br4 0.0400(3) 0.0553(4) 0.0590(4) -0.0092(3) 0.0180(3) 0.0126(3)
F10 0.140(4) 0.079(3) 0.217(5) -0.081(3) 0.137(4) -0.067(3)
F11 0.046(2) 0.071(3) 0.292(7) 0.029(4) 0.057(3) -0.009(2)
F12 0.163(4) 0.214(5) 0.071(3) 0.003(3) 0.041(3) -0.145(4)
N10 0.029(2) 0.028(2) 0.054(3) 0.003(2) 0.0233(19) -0.0015(17)
N11 0.028(2) 0.032(2) 0.035(2) -0.0018(18) 0.0147(17) 0.0021(18)
N12 0.033(2) 0.036(2) 0.040(2) -0.0008(19) 0.0181(19) 0.0060(19)
C55 0.034(3) 0.037(3) 0.032(3) -0.002(2) 0.014(2) 0.005(2)
C56 0.033(3) 0.043(3) 0.030(3) -0.004(2) 0.017(2) -0.002(2)
C57 0.036(3) 0.024(3) 0.037(3) -0.001(2) 0.018(2) -0.004(2)
C58 0.030(2) 0.031(3) 0.026(2) 0.000(2) 0.011(2) -0.003(2)
C59 0.034(3) 0.030(3) 0.035(3) -0.002(2) 0.015(2) -0.004(2)
C60 0.045(3) 0.027(3) 0.039(3) -0.005(2) 0.019(2) 0.001(2)
C61 0.026(2) 0.025(3) 0.029(2) 0.002(2) 0.0086(19) -0.0034(19)
C62 0.030(2) 0.024(3) 0.045(3) 0.006(2) 0.016(2) 0.000(2)
C63 0.031(3) 0.032(3) 0.049(3) 0.007(2) 0.021(2) -0.006(2)
C64 0.026(2) 0.031(3) 0.034(3) 0.001(2) 0.014(2) -0.001(2)
C65 0.031(2) 0.032(3) 0.034(3) 0.003(2) 0.018(2) 0.002(2)
C66 0.035(3) 0.034(3) 0.032(3) -0.001(2) 0.017(2) 0.001(2)
C67 0.027(2) 0.048(3) 0.031(3) 0.003(2) 0.012(2) 0.006(2)
C68 0.031(2) 0.037(3) 0.042(3) 0.003(2) 0.018(2) -0.002(2)
C69 0.041(3) 0.053(4) 0.051(3) 0.000(3) 0.023(3) 0.012(3)
C70 0.048(3) 0.031(3) 0.068(4) -0.004(3) 0.039(3) -0.003(3)
C71 0.035(3) 0.024(3) 0.036(3) 0.001(2) 0.016(2) -0.004(2)
C72 0.033(2) 0.032(3) 0.035(3) 0.004(2) 0.019(2) -0.001(2)

loop_
_atom_type_symbol
_atom_type_description
_atom_type_scat_dispersion_real
_atom_type_scat_dispersion_imag
_atom_type_scat_source
C C 0.0150 0.0070 'International Tables Vol C Tables 4.2.6.8 and 6.1.1.4'
H H 0.0000 0.0000 'International Tables Vol C Tables 4.2.6.8 and 6.1.1.4'
Br Br -0.9500 1.0410 'International Tables Vol C Tables 4.2.6.8 and 6.1.1.4'
F F 0.0600 0.0410 'International Tables Vol C Tables 4.2.6.8 and 6.1.1.4'
N N 0.0250 0.0140 'International Tables Vol C Tables 4.2.6.8 and 6.1.1.4'

loop_
_geom_angle_atom_site_label_1
_geom_angle_atom_site_label_2
_geom_angle_atom_site_label_3
_geom_angle
_geom_angle_site_symmetry_1
_geom_angle_site_symmetry_3
_geom_angle_publ_flag
C10 N1 H1 115.6 . . ?
C11 N1 H1 115.6 . . ?
C11 N1 C10 128.8(4) . . ?
C12 N2 C11 114.6(4) . . ?
C12 N3 C13 114.1(4) . . ?
C2 C1 Br1 119.8(3) . . ?
C6 C1 Br1 119.7(4) . . ?
C6 C1 C2 120.5(4) . . ?
C1 C2 H2 120.2 . . ?
C1 C2 C3 119.5(4) . . ?
C3 C2 H2 120.2 . . ?
C2 C3 H3 119.4 . . ?
C2 C3 C4 121.2(4) . . ?
C4 C3 H3 119.4 . . ?
C3 C4 C7 120.8(4) . . ?
C5 C4 C3 117.8(4) . . ?
C5 C4 C7 121.4(4) . . ?
C4 C5 H5 119.4 . . ?
C6 C5 C4 121.2(4) . . ?
C6 C5 H5 119.4 . . ?
C1 C6 C5 119.9(4) . . ?
C1 C6 H6 120.1 . . ?
C5 C6 H6 120.1 . . ?
C8 C7 C4 121.6(4) . . ?
C8 C7 C18 116.7(4) . . ?
C18 C7 C4 121.7(4) . . ?
C7 C8 H8 118.9 . . ?
C9 C8 C7 122.1(4) . . ?
C9 C8 H8 118.9 . . ?
C8 C9 H9 119.9 . . ?
C8 C9 C10 120.3(4) . . ?
C10 C9 H9 119.9 . . ?
C9 C10 N1 123.1(4) . . ?
C17 C10 N1 118.5(4) . . ?
C17 C10 C9 118.3(4) . . ?
N1 C11 C14 119.5(4) . . ?
N2 C11 N1 119.4(4) . . ?
N2 C11 C14 121.1(4) . . ?
N2 C12 N3 130.6(5) . . ?
N2 C12 C16 114.3(4) . . ?
N3 C12 C16 115.1(4) . . ?
N3 C13 C14 121.3(4) . . ?
N3 C13 C15 115.7(4) . . ?
C14 C13 C15 123.0(5) . . ?
C11 C14 H14 120.9 . . ?
C13 C14 C11 118.1(5) . . ?
C13 C14 H14 120.9 . . ?
C13 C15 H15A 109.5 . . ?
C13 C15 H15B 109.5 . . ?
C13 C15 H15C 109.5 . . ?
H15A C15 H15B 109.5 . . ?
H15A C15 H15C 109.5 . . ?
H15B C15 H15C 109.5 . . ?
F1 C16 F2 108.1(6) . . ?
F1 C16 F3 105.6(6) . . ?
F1 C16 C12 114.6(5) . . ?
F2 C16 C12 112.9(5) . . ?
F3 C16 F2 103.4(6) . . ?
F3 C16 C12 111.3(6) . . ?
C10 C17 H17 119.4 . . ?
C18 C17 C10 121.3(4) . . ?
C18 C17 H17 119.4 . . ?
C7 C18 H18 119.4 . . ?
C17 C18 C7 121.3(4) . . ?
C17 C18 H18 119.4 . . ?
C28 N4 H4 115.3 . . ?
C29 N4 H4 115.3 . . ?
C29 N4 C28 129.5(4) . . ?
C30 N5 C29 114.6(4) . . ?
C30 N6 C31 115.1(4) . . ?
C20 C19 Br2 119.1(4) . . ?
C24 C19 Br2 119.2(4) . . ?
C24 C19 C20 121.7(4) . . ?
C19 C20 H20 120.7 . . ?
C19 C20 C21 118.5(4) . . ?
C21 C20 H20 120.7 . . ?
C20 C21 H21 119.3 . . ?
C20 C21 C22 121.4(4) . . ?
C22 C21 H21 119.3 . . ?
C21 C22 C25 119.8(4) . . ?
C23 C22 C21 118.0(4) . . ?
C23 C22 C25 122.2(4) . . ?
C22 C23 H23 119.3 . . ?
C24 C23 C22 121.3(4) . . ?
C24 C23 H23 119.3 . . ?
C19 C24 C23 119.0(4) . . ?
C19 C24 H24 120.5 . . ?
C23 C24 H24 120.5 . . ?
C26 C25 C22 121.2(4) . . ?
C26 C25 C36 117.2(4) . . ?
C36 C25 C22 121.5(4) . . ?
C25 C26 H26 119.0 . . ?
C27 C26 C25 121.9(4) . . ?
C27 C26 H26 119.0 . . ?
C26 C27 H27 120.0 . . ?
C26 C27 C28 120.0(4) . . ?
C28 C27 H27 120.0 . . ?
C27 C28 N4 116.6(4) . . ?
C35 C28 N4 124.3(4) . . ?
C35 C28 C27 119.0(4) . . ?
N4 C29 C32 120.3(4) . . ?
N5 C29 N4 118.2(4) . . ?
N5 C29 C32 121.4(4) . . ?
N5 C30 C34 114.4(4) . . ?
N6 C30 N5 129.7(5) . . ?
N6 C30 C34 115.8(4) . . ?
N6 C31 C32 120.8(4) . . ?
N6 C31 C33 117.1(4) . . ?
C32 C31 C33 122.2(4) . . ?
C29 C32 H32 120.8 . . ?
C31 C32 C29 118.4(4) . . ?
C31 C32 H32 120.8 . . ?
C31 C33 H33A 109.5 . . ?
C31 C33 H33B 109.5 . . ?
C31 C33 H33C 109.5 . . ?
H33A C33 H33B 109.5 . . ?
H33A C33 H33C 109.5 . . ?
H33B C33 H33C 109.5 . . ?
F4 C34 F5 108.0(5) . . ?
F4 C34 F6 105.6(5) . . ?
F4 C34 C30 114.8(5) . . ?
F5 C34 F6 104.4(5) . . ?
F5 C34 C30 113.9(5) . . ?
F6 C34 C30 109.3(5) . . ?
C28 C35 H35 119.9 . . ?
C28 C35 C36 120.2(4) . . ?
C36 C35 H35 119.9 . . ?
C25 C36 H36 119.2 . . ?
C35 C36 C25 121.5(4) . . ?
C35 C36 H36 119.2 . . ?
C46 N7 H7 115.0 . . ?
C47 N7 H7 115.0 . . ?
C47 N7 C46 129.9(4) . . ?
C48 N8 C47 114.3(4) . . ?
C48 N9 C49 114.6(4) . . ?
C38 C37 Br3 119.1(4) . . ?
C38 C37 C42 120.9(4) . . ?
C42 C37 Br3 119.9(4) . . ?
C37 C38 H38 120.3 . . ?
C37 C38 C39 119.5(5) . . ?
C39 C38 H38 120.3 . . ?
C38 C39 H39 119.3 . . ?
C38 C39 C40 121.5(4) . . ?
C40 C39 H39 119.3 . . ?
C39 C40 C41 117.4(4) . . ?
C39 C40 C43 121.1(4) . . ?
C41 C40 C43 121.4(4) . . ?
C40 C41 H41 119.4 . . ?
C42 C41 C40 121.2(5) . . ?
C42 C41 H41 119.4 . . ?
C37 C42 C41 119.3(5) . . ?
C37 C42 H42 120.4 . . ?
C41 C42 H42 120.4 . . ?
C44 C43 C40 121.6(4) . . ?
C44 C43 C54 116.9(4) . . ?
C54 C43 C40 121.4(4) . . ?
C43 C44 H44 118.8 . . ?
C45 C44 C43 122.4(4) . . ?
C45 C44 H44 118.8 . . ?
C44 C45 H45 120.0 . . ?
C44 C45 C46 119.9(4) . . ?
C46 C45 H45 120.0 . . ?
C45 C46 N7 124.5(4) . . ?
C53 C46 N7 117.4(4) . . ?
C53 C46 C45 118.1(4) . . ?
N7 C47 C50 118.9(4) . . ?
N8 C47 N7 120.0(4) . . ?
N8 C47 C50 121.1(4) . . ?
N8 C48 C52 114.2(4) . . ?
N9 C48 N8 130.5(4) . . ?
N9 C48 C52 115.2(4) . . ?
N9 C49 C50 121.1(4) . . ?
N9 C49 C51 116.7(4) . . ?
C50 C49 C51 122.3(4) . . ?
C47 C50 H50 120.8 . . ?
C49 C50 C47 118.3(4) . . ?
C49 C50 H50 120.8 . . ?
C49 C51 H51A 109.5 . . ?
C49 C51 H51B 109.5 . . ?
C49 C51 H51C 109.5 . . ?
H51A C51 H51B 109.5 . . ?
H51A C51 H51C 109.5 . . ?
H51B C51 H51C 109.5 . . ?
F7 C52 C48 112.3(4) . . ?
F8 C52 F7 104.9(4) . . ?
F8 C52 C48 113.7(4) . . ?
F9 C52 F7 105.3(4) . . ?
F9 C52 F8 107.7(4) . . ?
F9 C52 C48 112.4(4) . . ?
C46 C53 H53 119.2 . . ?
C54 C53 C46 121.6(4) . . ?
C54 C53 H53 119.2 . . ?
C43 C54 H54 119.4 . . ?
C53 C54 C43 121.1(4) . . ?
C53 C54 H54 119.4 . . ?
C64 N10 H10 115.1 . . ?
C65 N10 H10 115.1 . . ?
C65 N10 C64 129.8(4) . . ?
C66 N11 C65 114.7(4) . . ?
C66 N12 C67 114.2(4) . . ?
C56 C55 Br4 118.8(3) . . ?
C60 C55 Br4 120.4(4) . . ?
C60 C55 C56 120.8(4) . . ?
C55 C56 H56 120.3 . . ?
C55 C56 C57 119.5(4) . . ?
C57 C56 H56 120.3 . . ?
C56 C57 H57 119.3 . . ?
C56 C57 C58 121.5(4) . . ?
C58 C57 H57 119.3 . . ?
C57 C58 C61 120.4(4) . . ?
C59 C58 C57 117.5(4) . . ?
C59 C58 C61 122.1(4) . . ?
C58 C59 H59 119.4 . . ?
C60 C59 C58 121.3(4) . . ?
C60 C59 H59 119.4 . . ?
C55 C60 C59 119.4(4) . . ?
C55 C60 H60 120.3 . . ?
C59 C60 H60 120.3 . . ?
C62 C61 C58 121.5(4) . . ?
C62 C61 C72 117.3(4) . . ?
C72 C61 C58 121.1(4) . . ?
C61 C62 H62 119.2 . . ?
C63 C62 C61 121.6(4) . . ?
C63 C62 H62 119.2 . . ?
C62 C63 H63 119.6 . . ?
C62 C63 C64 120.7(4) . . ?
C64 C63 H63 119.6 . . ?
C63 C64 N10 117.5(4) . . ?
C63 C64 C71 118.6(4) . . ?
C71 C64 N10 123.9(4) . . ?
N10 C65 C68 119.0(4) . . ?
N11 C65 N10 120.1(4) . . ?
N11 C65 C68 120.9(4) . . ?
N11 C66 C70 114.9(4) . . ?
N12 C66 N11 130.1(4) . . ?
N12 C66 C70 115.0(4) . . ?
N12 C67 C68 121.7(4) . . ?
N12 C67 C69 115.9(4) . . ?
C68 C67 C69 122.4(4) . . ?
C65 C68 H68 120.8 . . ?
C67 C68 C65 118.3(4) . . ?
C67 C68 H68 120.8 . . ?
C67 C69 H69A 109.5 . . ?
C67 C69 H69B 109.5 . . ?
C67 C69 H69C 109.5 . . ?
H69A C69 H69B 109.5 . . ?
H69A C69 H69C 109.5 . . ?
H69B C69 H69C 109.5 . . ?
F10 C70 F11 102.0(5) . . ?
F10 C70 C66 114.3(4) . . ?
F11 C70 C66 113.7(5) . . ?
F12 C70 F10 108.1(5) . . ?
F12 C70 F11 103.8(5) . . ?
F12 C70 C66 113.7(5) . . ?
C64 C71 H71 120.1 . . ?
C72 C71 C64 119.8(4) . . ?
C72 C71 H71 120.1 . . ?
C61 C72 H72 119.0 . . ?
C71 C72 C61 121.9(4) . . ?
C71 C72 H72 119.0 . . ?

loop_
_geom_bond_atom_site_label_1
_geom_bond_atom_site_label_2
_geom_bond_distance
_geom_bond_site_symmetry_2
_geom_bond_publ_flag
Br1 C1 1.896(4) . ?
F1 C16 1.278(7) . ?
F2 C16 1.302(7) . ?
F3 C16 1.298(8) . ?
N1 H1 0.8800 . ?
N1 C10 1.418(5) . ?
N1 C11 1.356(5) . ?
N2 C11 1.337(6) . ?
N2 C12 1.320(6) . ?
N3 C12 1.322(6) . ?
N3 C13 1.363(6) . ?
C1 C2 1.377(6) . ?
C1 C6 1.376(6) . ?
C2 H2 0.9500 . ?
C2 C3 1.382(6) . ?
C3 H3 0.9500 . ?
C3 C4 1.397(6) . ?
C4 C5 1.390(6) . ?
C4 C7 1.486(6) . ?
C5 H5 0.9500 . ?
C5 C6 1.380(6) . ?
C6 H6 0.9500 . ?
C7 C8 1.387(6) . ?
C7 C18 1.402(6) . ?
C8 H8 0.9500 . ?
C8 C9 1.380(6) . ?
C9 H9 0.9500 . ?
C9 C10 1.391(6) . ?
C10 C17 1.377(6) . ?
C11 C14 1.409(6) . ?
C12 C16 1.494(7) . ?
C13 C14 1.373(6) . ?
C13 C15 1.501(6) . ?
C14 H14 0.9500 . ?
C15 H15A 0.9800 . ?
C15 H15B 0.9800 . ?
C15 H15C 0.9800 . ?
C17 H17 0.9500 . ?
C17 C18 1.376(6) . ?
C18 H18 0.9500 . ?
Br2 C19 1.898(4) . ?
F4 C34 1.288(6) . ?
F5 C34 1.291(6) . ?
F6 C34 1.337(7) . ?
N4 H4 0.8800 . ?
N4 C28 1.412(5) . ?
N4 C29 1.357(5) . ?
N5 C29 1.332(6) . ?
N5 C30 1.324(5) . ?
N6 C30 1.322(6) . ?
N6 C31 1.353(6) . ?
C19 C20 1.381(6) . ?
C19 C24 1.378(6) . ?
C20 H20 0.9500 . ?
C20 C21 1.386(6) . ?
C21 H21 0.9500 . ?
C21 C22 1.401(6) . ?
C22 C23 1.388(6) . ?
C22 C25 1.482(6) . ?
C23 H23 0.9500 . ?
C23 C24 1.386(6) . ?
C24 H24 0.9500 . ?
C25 C26 1.386(6) . ?
C25 C36 1.399(6) . ?
C26 H26 0.9500 . ?
C26 C27 1.380(6) . ?
C27 H27 0.9500 . ?
C27 C28 1.397(6) . ?
C28 C35 1.382(6) . ?
C29 C32 1.402(6) . ?
C30 C34 1.503(7) . ?
C31 C32 1.369(6) . ?
C31 C33 1.500(6) . ?
C32 H32 0.9500 . ?
C33 H33A 0.9800 . ?
C33 H33B 0.9800 . ?
C33 H33C 0.9800 . ?
C35 H35 0.9500 . ?
C35 C36 1.385(6) . ?
C36 H36 0.9500 . ?
Br3 C37 1.907(4) . ?
F7 C52 1.338(5) . ?
F8 C52 1.314(5) . ?
F9 C52 1.312(5) . ?
N7 H7 0.8800 . ?
N7 C46 1.404(5) . ?
N7 C47 1.359(5) . ?
N8 C47 1.337(5) . ?
N8 C48 1.323(5) . ?
N9 C48 1.315(5) . ?
N9 C49 1.359(6) . ?
C37 C38 1.365(7) . ?
C37 C42 1.371(7) . ?
C38 H38 0.9500 . ?
C38 C39 1.382(6) . ?
C39 H39 0.9500 . ?
C39 C40 1.388(6) . ?
C40 C41 1.391(6) . ?
C40 C43 1.488(6) . ?
C41 H41 0.9500 . ?
C41 C42 1.388(7) . ?
C42 H42 0.9500 . ?
C43 C44 1.393(6) . ?
C43 C54 1.394(6) . ?
C44 H44 0.9500 . ?
C44 C45 1.382(6) . ?
C45 H45 0.9500 . ?
C45 C46 1.394(6) . ?
C46 C53 1.389(6) . ?
C47 C50 1.410(6) . ?
C48 C52 1.512(6) . ?
C49 C50 1.366(6) . ?
C49 C51 1.492(6) . ?
C50 H50 0.9500 . ?
C51 H51A 0.9800 . ?
C51 H51B 0.9800 . ?
C51 H51C 0.9800 . ?
C53 H53 0.9500 . ?
C53 C54 1.375(6) . ?
C54 H54 0.9500 . ?
Br4 C55 1.902(4) . ?
F10 C70 1.269(6) . ?
F11 C70 1.299(6) . ?
F12 C70 1.246(6) . ?
N10 H10 0.8800 . ?
N10 C64 1.409(5) . ?
N10 C65 1.362(6) . ?
N11 C65 1.342(5) . ?
N11 C66 1.324(6) . ?
N12 C66 1.323(5) . ?
N12 C67 1.356(6) . ?
C55 C56 1.376(7) . ?
C55 C60 1.372(6) . ?
C56 H56 0.9500 . ?
C56 C57 1.378(6) . ?
C57 H57 0.9500 . ?
C57 C58 1.396(6) . ?
C58 C59 1.390(6) . ?
C58 C61 1.482(6) . ?
C59 H59 0.9500 . ?
C59 C60 1.389(6) . ?
C60 H60 0.9500 . ?
C61 C62 1.387(6) . ?
C61 C72 1.391(6) . ?
C62 H62 0.9500 . ?
C62 C63 1.374(6) . ?
C63 H63 0.9500 . ?
C63 C64 1.392(6) . ?
C64 C71 1.393(6) . ?
C65 C68 1.406(6) . ?
C66 C70 1.500(6) . ?
C67 C68 1.364(6) . ?
C67 C69 1.502(6) . ?
C68 H68 0.9500 . ?
C69 H69A 0.9800 . ?
C69 H69B 0.9800 . ?
C69 H69C 0.9800 . ?
C71 H71 0.9500 . ?
C71 C72 1.384(6) . ?
C72 H72 0.9500 . ?

loop_
_geom_torsion_atom_site_label_1
_geom_torsion_atom_site_label_2
_geom_torsion_atom_site_label_3
_geom_torsion_atom_site_label_4
_geom_torsion
_geom_torsion_site_symmetry_1
_geom_torsion_site_symmetry_2
_geom_torsion_site_symmetry_3
_geom_torsion_site_symmetry_4
_geom_torsion_publ_flag
Br1 C1 C2 C3 -178.6(3) . . . . ?
Br1 C1 C6 C5 179.2(3) . . . . ?
N1 C10 C17 C18 176.5(4) . . . . ?
N1 C11 C14 C13 178.2(4) . . . . ?
N2 C11 C14 C13 -2.3(7) . . . . ?
N2 C12 C16 F1 168.8(6) . . . . ?
N2 C12 C16 F2 44.4(8) . . . . ?
N2 C12 C16 F3 -71.4(7) . . . . ?
N3 C12 C16 F1 -12.6(9) . . . . ?
N3 C12 C16 F2 -137.0(6) . . . . ?
N3 C12 C16 F3 107.1(6) . . . . ?
N3 C13 C14 C11 0.1(7) . . . . ?
C1 C2 C3 C4 -0.5(7) . . . . ?
C2 C1 C6 C5 0.4(7) . . . . ?
C2 C3 C4 C5 0.2(7) . . . . ?
C2 C3 C4 C7 179.2(4) . . . . ?
C3 C4 C5 C6 0.5(7) . . . . ?
C3 C4 C7 C8 -147.4(4) . . . . ?
C3 C4 C7 C18 32.9(6) . . . . ?
C4 C5 C6 C1 -0.7(7) . . . . ?
C4 C7 C8 C9 -179.1(4) . . . . ?
C4 C7 C18 C17 179.5(4) . . . . ?
C5 C4 C7 C8 31.5(6) . . . . ?
C5 C4 C7 C18 -148.1(4) . . . . ?
C6 C1 C2 C3 0.3(7) . . . . ?
C7 C4 C5 C6 -178.5(4) . . . . ?
C7 C8 C9 C10 -0.7(7) . . . . ?
C8 C7 C18 C17 -0.2(6) . . . . ?
C8 C9 C10 N1 -176.0(4) . . . . ?
C8 C9 C10 C17 0.4(7) . . . . ?
C9 C10 C17 C18 0.0(7) . . . . ?
C10 N1 C11 N2 -2.1(7) . . . . ?
C10 N1 C11 C14 177.3(4) . . . . ?
C10 C17 C18 C7 -0.1(7) . . . . ?
C11 N1 C10 C9 -31.9(7) . . . . ?
C11 N1 C10 C17 151.7(4) . . . . ?
C11 N2 C12 N3 -1.6(8) . . . . ?
C11 N2 C12 C16 176.6(5) . . . . ?
C12 N2 C11 N1 -177.6(4) . . . . ?
C12 N2 C11 C14 2.9(6) . . . . ?
C12 N3 C13 C14 1.2(6) . . . . ?
C12 N3 C13 C15 -177.7(4) . . . . ?
C13 N3 C12 N2 -0.5(7) . . . . ?
C13 N3 C12 C16 -178.7(5) . . . . ?
C15 C13 C14 C11 178.9(4) . . . . ?
C18 C7 C8 C9 0.6(6) . . . . ?
Br2 C19 C20 C21 -178.2(3) . . . . ?
Br2 C19 C24 C23 178.7(3) . . . . ?
N4 C28 C35 C36 173.7(4) . . . . ?
N4 C29 C32 C31 -179.3(4) . . . . ?
N5 C29 C32 C31 -0.3(7) . . . . ?
N5 C30 C34 F4 165.5(5) . . . . ?
N5 C30 C34 F5 40.3(7) . . . . ?
N5 C30 C34 F6 -76.0(6) . . . . ?
N6 C30 C34 F4 -17.3(8) . . . . ?
N6 C30 C34 F5 -142.6(5) . . . . ?
N6 C30 C34 F6 101.2(6) . . . . ?
N6 C31 C32 C29 -0.4(7) . . . . ?
C19 C20 C21 C22 -0.6(6) . . . . ?
C20 C19 C24 C23 -0.6(7) . . . . ?
C20 C21 C22 C23 -0.3(6) . . . . ?
C20 C21 C22 C25 -179.2(4) . . . . ?
C21 C22 C23 C24 0.7(6) . . . . ?
C21 C22 C25 C26 -31.0(6) . . . . ?
C21 C22 C25 C36 146.0(4) . . . . ?
C22 C23 C24 C19 -0.3(7) . . . . ?
C22 C25 C26 C27 175.1(4) . . . . ?
C22 C25 C36 C35 -175.2(4) . . . . ?
C23 C22 C25 C26 150.2(4) . . . . ?
C23 C22 C25 C36 -32.8(6) . . . . ?
C24 C19 C20 C21 1.0(7) . . . . ?
C25 C22 C23 C24 179.6(4) . . . . ?
C25 C26 C27 C28 0.0(7) . . . . ?
C26 C25 C36 C35 1.9(6) . . . . ?
C26 C27 C28 N4 -174.1(4) . . . . ?
C26 C27 C28 C35 2.2(7) . . . . ?
C27 C28 C35 C36 -2.4(7) . . . . ?
C28 N4 C29 N5 4.4(7) . . . . ?
C28 N4 C29 C32 -176.6(4) . . . . ?
C28 C35 C36 C25 0.3(7) . . . . ?
C29 N4 C28 C27 -158.3(4) . . . . ?
C29 N4 C28 C35 25.5(7) . . . . ?
C29 N5 C30 N6 -2.3(7) . . . . ?
C29 N5 C30 C34 174.4(5) . . . . ?
C30 N5 C29 N4 -179.5(4) . . . . ?
C30 N5 C29 C32 1.5(6) . . . . ?
C30 N6 C31 C32 -0.1(6) . . . . ?
C30 N6 C31 C33 179.4(4) . . . . ?
C31 N6 C30 N5 1.6(7) . . . . ?
C31 N6 C30 C34 -175.1(5) . . . . ?
C33 C31 C32 C29 -179.8(4) . . . . ?
C36 C25 C26 C27 -2.1(6) . . . . ?
Br3 C37 C38 C39 -173.2(3) . . . . ?
Br3 C37 C42 C41 172.6(4) . . . . ?
N7 C46 C53 C54 178.6(4) . . . . ?
N7 C47 C50 C49 179.6(4) . . . . ?
N8 C47 C50 C49 0.0(7) . . . . ?
N8 C48 C52 F7 43.9(6) . . . . ?
N8 C48 C52 F8 162.8(4) . . . . ?
N8 C48 C52 F9 -74.6(5) . . . . ?
N9 C48 C52 F7 -138.0(4) . . . . ?
N9 C48 C52 F8 -19.1(6) . . . . ?
N9 C48 C52 F9 103.6(5) . . . . ?
N9 C49 C50 C47 -0.8(7) . . . . ?
C37 C38 C39 C40 0.2(7) . . . . ?
C38 C37 C42 C41 -4.6(7) . . . . ?
C38 C39 C40 C41 -3.6(7) . . . . ?
C38 C39 C40 C43 175.7(4) . . . . ?
C39 C40 C41 C42 3.0(7) . . . . ?
C39 C40 C43 C44 -17.9(6) . . . . ?
C39 C40 C43 C54 164.7(4) . . . . ?
C40 C41 C42 C37 1.0(8) . . . . ?
C40 C43 C44 C45 -177.4(4) . . . . ?
C40 C43 C54 C53 178.1(4) . . . . ?
C41 C40 C43 C44 161.4(4) . . . . ?
C41 C40 C43 C54 -16.0(7) . . . . ?
C42 C37 C38 C39 4.0(7) . . . . ?
C43 C40 C41 C42 -176.4(4) . . . . ?
C43 C44 C45 C46 0.1(7) . . . . ?
C44 C43 C54 C53 0.6(7) . . . . ?
C44 C45 C46 N7 -177.7(4) . . . . ?
C44 C45 C46 C53 -1.0(7) . . . . ?
C45 C46 C53 C54 1.7(7) . . . . ?
C46 N7 C47 N8 -5.7(7) . . . . ?
C46 N7 C47 C50 174.7(4) . . . . ?
C46 C53 C54 C43 -1.5(8) . . . . ?
C47 N7 C46 C45 -28.0(7) . . . . ?
C47 N7 C46 C53 155.3(5) . . . . ?
C47 N8 C48 N9 -0.2(7) . . . . ?
C47 N8 C48 C52 177.6(4) . . . . ?
C48 N8 C47 N7 -179.1(4) . . . . ?
C48 N8 C47 C50 0.5(6) . . . . ?
C48 N9 C49 C50 1.0(6) . . . . ?
C48 N9 C49 C51 -177.9(4) . . . . ?
C49 N9 C48 N8 -0.5(7) . . . . ?
C49 N9 C48 C52 -178.3(4) . . . . ?
C51 C49 C50 C47 178.0(4) . . . . ?
C54 C43 C44 C45 0.1(7) . . . . ?
Br4 C55 C56 C57 -176.6(3) . . . . ?
Br4 C55 C60 C59 177.0(3) . . . . ?
N10 C64 C71 C72 -178.9(4) . . . . ?
N10 C65 C68 C67 -179.6(4) . . . . ?
N11 C65 C68 C67 0.1(7) . . . . ?
N11 C66 C70 F10 -143.3(5) . . . . ?
N11 C66 C70 F11 -26.8(7) . . . . ?
N11 C66 C70 F12 91.8(6) . . . . ?
N12 C66 C70 F10 37.9(7) . . . . ?
N12 C66 C70 F11 154.4(5) . . . . ?
N12 C66 C70 F12 -87.0(6) . . . . ?
N12 C67 C68 C65 -2.3(7) . . . . ?
C55 C56 C57 C58 -0.6(7) . . . . ?
C56 C55 C60 C59 -2.1(7) . . . . ?
C56 C57 C58 C59 -1.6(7) . . . . ?
C56 C57 C58 C61 175.9(4) . . . . ?
C57 C58 C59 C60 2.0(7) . . . . ?
C57 C58 C61 C62 -143.6(4) . . . . ?
C57 C58 C61 C72 33.2(6) . . . . ?
C58 C59 C60 C55 -0.2(7) . . . . ?
C58 C61 C62 C63 175.3(4) . . . . ?
C58 C61 C72 C71 -174.8(4) . . . . ?
C59 C58 C61 C62 33.7(7) . . . . ?
C59 C58 C61 C72 -149.5(4) . . . . ?
C60 C55 C56 C57 2.5(7) . . . . ?
C61 C58 C59 C60 -175.4(4) . . . . ?
C61 C62 C63 C64 -0.3(7) . . . . ?
C62 C61 C72 C71 2.2(7) . . . . ?
C62 C63 C64 N10 179.6(4) . . . . ?
C62 C63 C64 C71 1.7(7) . . . . ?
C63 C64 C71 C72 -1.1(7) . . . . ?
C64 N10 C65 N11 -8.0(7) . . . . ?
C64 N10 C65 C68 171.7(4) . . . . ?
C64 C71 C72 C61 -0.9(7) . . . . ?
C65 N10 C64 C63 162.6(5) . . . . ?
C65 N10 C64 C71 -19.6(7) . . . . ?
C65 N11 C66 N12 -2.4(7) . . . . ?
C65 N11 C66 C70 179.0(4) . . . . ?
C66 N11 C65 N10 -178.3(4) . . . . ?
C66 N11 C65 C68 2.0(6) . . . . ?
C66 N12 C67 C68 2.1(6) . . . . ?
C66 N12 C67 C69 -176.1(4) . . . . ?
C67 N12 C66 N11 0.4(7) . . . . ?
C67 N12 C66 C70 178.9(4) . . . . ?
C69 C67 C68 C65 175.8(4) . . . . ?
C72 C61 C62 C63 -1.6(7) . . . . ?
